data_7103919
loop_
_publ_author_name
'Francois Carreaux'
'B. Carboni'
'Michael Deligny'
'G. Dujardin'

_journal_name_full 'Chemical communications (Cambridge, England)'
_journal_paper_doi 10.1039/b208572k
_journal_year 2003
_chemical_formula_sum 'C14 H20 O5'
_chemical_formula_weight 268.30
_chemical_name_systematic
;
?
;
_space_group_IT_number 4
_symmetry_cell_setting monoclinic
_symmetry_space_group_name_Hall 'P 2yb'
_symmetry_space_group_name_H-M 'P 1 21 1'
_atom_sites_solution_hydrogens geom
_atom_sites_solution_primary direct
_atom_sites_solution_secondary difmap
_audit_creation_method SHELXL-97
_cell_angle_alpha 90.00
_cell_angle_beta 101.00(4)
_cell_angle_gamma 90.00
_cell_formula_units_Z 2
_cell_length_a 8.972(4)
_cell_length_b 6.264(2)
_cell_length_c 12.190(4)
_cell_measurement_temperature 293(2)
_cell_volume 672.5(4)
_computing_structure_refinement 'SHELXL-97 (Sheldrick, 1997)'
_computing_structure_solution 'SHELXS-97 (Sheldrick, 1990)'
_diffrn_ambient_temperature 293(2)
_diffrn_measured_fraction_theta_full 0.999
_diffrn_measured_fraction_theta_max 0.999
_diffrn_radiation_monochromator graphite
_diffrn_radiation_source 'fine-focus sealed tube'
_diffrn_radiation_type MoK\a
_diffrn_radiation_wavelength 0.71069
_diffrn_reflns_av_R_equivalents 0.0269
_diffrn_reflns_av_sigmaI/netI 0.0165
_diffrn_reflns_limit_h_max 11
_diffrn_reflns_limit_h_min 0
_diffrn_reflns_limit_k_max 7
_diffrn_reflns_limit_k_min 0
_diffrn_reflns_limit_l_max 15
_diffrn_reflns_limit_l_min -15
_diffrn_reflns_number 1696
_diffrn_reflns_theta_full 26.97
_diffrn_reflns_theta_max 26.97
_diffrn_reflns_theta_min 1.70
_exptl_absorpt_coefficient_mu 0.100
_exptl_crystal_colour colourless
_exptl_crystal_density_diffrn 1.325
_exptl_crystal_density_method 'not measured'
_exptl_crystal_description block
_exptl_crystal_F_000 288
_exptl_crystal_size_max 0.50
_exptl_crystal_size_mid 0.25
_exptl_crystal_size_min 0.25
_refine_diff_density_max 0.212
_refine_diff_density_min -0.217
_refine_diff_density_rms 0.040
_refine_ls_abs_structure_details 'Flack H D (1983), Acta Cryst. A39, 876-881'
_refine_ls_abs_structure_Flack -0.1(11)
_refine_ls_extinction_method none
_refine_ls_goodness_of_fit_ref 1.053
_refine_ls_hydrogen_treatment mixed
_refine_ls_matrix_type full
_refine_ls_number_parameters 181
_refine_ls_number_reflns 1597
_refine_ls_number_restraints 1
_refine_ls_restrained_S_all 1.052
_refine_ls_R_factor_all 0.0403
_refine_ls_R_factor_gt 0.0338
_refine_ls_shift/su_max 0.000
_refine_ls_shift/su_mean 0.000
_refine_ls_structure_factor_coef Fsqd
_refine_ls_weighting_details 'calc w=1/[\s^2^(Fo^2^)+(0.0603P)^2^+0.0762P] where P=(Fo^2^+2Fc^2^)/3'
_refine_ls_weighting_scheme calc
_refine_ls_wR_factor_gt 0.0890
_refine_ls_wR_factor_ref 0.0930
_reflns_number_gt 1459
_reflns_number_total 1597
_reflns_threshold_expression >2sigma(I)
_cod_data_source_file b208572k.txt
_cod_data_source_block dm
_cod_depositor_comments
;
The following automatic conversions were performed:
'_symmetry_cell_setting' value 'Monoclinic' changed to 'monoclinic'
according to '/home/saulius/struct/CIF-dictionaries/cif_core.dic'
dictionary named 'cif_core.dic' version 2.4.1 from 2010-06-29.

Automatic conversion script
Id: cif_fix_enum 1527 2010-12-29 10:47:43Z saulius 
;
_cod_original_sg_symbol_H-M P21
_cod_database_code 7103919

loop_
_symmetry_equiv_pos_as_xyz
'x, y, z'
'-x, y+1/2, -z'

loop_
_atom_site_label
_atom_site_type_symbol
_atom_site_fract_x
_atom_site_fract_y
_atom_site_fract_z
_atom_site_U_iso_or_equiv
_atom_site_adp_type
_atom_site_occupancy
_atom_site_symmetry_multiplicity
_atom_site_calc_flag
_atom_site_refinement_flags
_atom_site_disorder_assembly
_atom_site_disorder_group
O1 O 0.27557(15) 0.5438(2) 0.69147(10) 0.0308(3) Uani 1 1 d . . .
O2 O 0.36040(17) 0.7061(3) 0.90359(12) 0.0389(4) Uani 1 1 d . . .
H2A H 0.416(3) 0.680(6) 0.962(2) 0.050 Uiso 1 1 d . . .
O3 O 0.44304(19) 0.1368(3) 0.89684(13) 0.0447(4) Uani 1 1 d . . .
H3A H 0.404(3) 0.032(6) 0.874(2) 0.050 Uiso 1 1 d . . .
O4 O 0.3254(2) 0.0037(3) 0.67521(15) 0.0460(4) Uani 1 1 d . . .
H4A H 0.363(3) -0.095(6) 0.685(2) 0.050 Uiso 1 1 d . . .
O5 O 0.27997(15) 0.5948(3) 0.50778(11) 0.0365(4) Uani 1 1 d . . .
C1 C -0.0133(2) 0.4815(4) 0.90905(16) 0.0390(5) Uani 1 1 d . . .
H1 H 0.0188 0.3557 0.9468 0.047 Uiso 1 1 calc R . .
C2 C -0.1652(2) 0.5402(5) 0.89399(18) 0.0461(6) Uani 1 1 d . . .
H2 H -0.2338 0.4542 0.9219 0.055 Uiso 1 1 calc R . .
C3 C -0.2143(2) 0.7262(5) 0.83759(19) 0.0496(6) Uani 1 1 d . . .
H3 H -0.3159 0.7659 0.8275 0.059 Uiso 1 1 calc R . .
C4 C -0.1119(3) 0.8525(5) 0.7965(2) 0.0509(6) Uani 1 1 d . . .
H4 H -0.1450 0.9771 0.7579 0.061 Uiso 1 1 calc R . .
C5 C 0.0410(2) 0.7954(4) 0.81206(17) 0.0413(5) Uani 1 1 d . . .
H5 H 0.1094 0.8827 0.7847 0.050 Uiso 1 1 calc R . .
C6 C 0.0913(2) 0.6080(3) 0.86850(14) 0.0313(4) Uani 1 1 d . . .
C7 C 0.2546(2) 0.5309(3) 0.88409(15) 0.0308(4) Uani 1 1 d . . .
H7 H 0.2741 0.4381 0.9500 0.037 Uiso 1 1 calc R . .
C8 C 0.2802(2) 0.3995(3) 0.78334(14) 0.0281(4) Uani 1 1 d . . .
H8 H 0.1969 0.2968 0.7642 0.034 Uiso 1 1 calc R . .
C9 C 0.4315(2) 0.2773(3) 0.80328(16) 0.0332(4) Uani 1 1 d . . .
H9 H 0.5143 0.3814 0.8194 0.040 Uiso 1 1 calc R . .
C10 C 0.4469(2) 0.1562(4) 0.69723(19) 0.0394(5) Uani 1 1 d . . .
H10 H 0.5453 0.0837 0.7073 0.047 Uiso 1 1 calc R . .
C11 C 0.4302(2) 0.3132(4) 0.60009(19) 0.0418(5) Uani 1 1 d . . .
H11A H 0.5151 0.4118 0.6124 0.050 Uiso 1 1 calc R . .
H11B H 0.4320 0.2358 0.5314 0.050 Uiso 1 1 calc R . .
C12 C 0.2834(2) 0.4365(3) 0.58864(15) 0.0295(4) Uani 1 1 d . . .
H12 H 0.1965 0.3402 0.5678 0.035 Uiso 1 1 calc R . .
C13 C 0.1338(2) 0.6932(4) 0.47321(17) 0.0385(5) Uani 1 1 d . . .
H13A H 0.0963 0.7444 0.5380 0.046 Uiso 1 1 calc R . .
H13B H 0.0619 0.5900 0.4345 0.046 Uiso 1 1 calc R . .
C14 C 0.1501(2) 0.8760(4) 0.39700(18) 0.0440(5) Uani 1 1 d . . .
H14A H 0.0534 0.9443 0.3738 0.053 Uiso 1 1 calc R . .
H14B H 0.1856 0.8237 0.3326 0.053 Uiso 1 1 calc R . .
H14C H 0.2217 0.9771 0.4358 0.053 Uiso 1 1 calc R . .

loop_
_atom_site_aniso_label
_atom_site_aniso_U_11
_atom_site_aniso_U_22
_atom_site_aniso_U_33
_atom_site_aniso_U_23
_atom_site_aniso_U_13
_atom_site_aniso_U_12
O1 0.0397(7) 0.0229(7) 0.0283(6) 0.0024(5) 0.0027(5) 0.0050(6)
O2 0.0456(8) 0.0279(8) 0.0359(7) 0.0000(6) -0.0112(6) -0.0070(7)
O3 0.0534(9) 0.0252(8) 0.0443(8) 0.0055(7) -0.0186(6) -0.0010(7)
O4 0.0588(10) 0.0224(8) 0.0531(9) -0.0032(8) 0.0011(7) 0.0018(7)
O5 0.0359(7) 0.0383(9) 0.0373(7) 0.0097(7) 0.0116(5) 0.0056(7)
C1 0.0463(11) 0.0378(12) 0.0308(9) 0.0054(9) 0.0024(8) -0.0016(10)
C2 0.0409(10) 0.0562(16) 0.0402(11) -0.0014(11) 0.0051(8) -0.0090(11)
C3 0.0403(11) 0.0638(17) 0.0435(12) -0.0010(13) 0.0051(9) 0.0098(12)
C4 0.0529(13) 0.0459(14) 0.0521(13) 0.0101(12) 0.0059(10) 0.0153(12)
C5 0.0475(11) 0.0360(12) 0.0412(10) 0.0072(10) 0.0109(8) 0.0042(10)
C6 0.0403(9) 0.0302(10) 0.0219(8) -0.0015(8) 0.0025(7) 0.0005(8)
C7 0.0381(9) 0.0252(9) 0.0260(8) 0.0034(8) -0.0016(6) -0.0014(8)
C8 0.0291(8) 0.0232(10) 0.0287(8) 0.0033(7) -0.0028(6) -0.0015(7)
C9 0.0295(8) 0.0230(9) 0.0420(10) 0.0046(9) -0.0064(7) -0.0011(8)
C10 0.0313(9) 0.0306(12) 0.0552(12) 0.0049(10) 0.0053(8) 0.0093(9)
C11 0.0403(10) 0.0351(12) 0.0539(12) 0.0057(11) 0.0186(9) 0.0082(10)
C12 0.0317(9) 0.0270(10) 0.0303(8) 0.0011(8) 0.0070(7) 0.0013(8)
C13 0.0339(9) 0.0461(13) 0.0344(9) 0.0072(10) 0.0035(7) 0.0037(10)
C14 0.0440(11) 0.0471(14) 0.0388(11) 0.0099(11) 0.0028(8) 0.0039(11)

loop_
_atom_type_symbol
_atom_type_description
_atom_type_scat_dispersion_real
_atom_type_scat_dispersion_imag
_atom_type_scat_source
C C 0.0033 0.0016 'International Tables Vol C Tables 4.2.6.8 and 6.1.1.4'
H H 0.0000 0.0000 'International Tables Vol C Tables 4.2.6.8 and 6.1.1.4'
O O 0.0106 0.0060 'International Tables Vol C Tables 4.2.6.8 and 6.1.1.4'

loop_
_geom_angle_atom_site_label_1
_geom_angle_atom_site_label_2
_geom_angle_atom_site_label_3
_geom_angle
_geom_angle_site_symmetry_1
_geom_angle_site_symmetry_3
_geom_angle_publ_flag
C8 O1 C12 112.85(15) . . ?
C7 O2 H2A 106(2) . . ?
C9 O3 H3A 106(2) . . ?
C10 O4 H4A 103(3) . . ?
C12 O5 C13 114.09(14) . . ?
C2 C1 C6 120.9(2) . . ?
C2 C1 H1 119.5 . . ?
C6 C1 H1 119.5 . . ?
C3 C2 C1 120.1(2) . . ?
C3 C2 H2 120.0 . . ?
C1 C2 H2 120.0 . . ?
C4 C3 C2 119.6(2) . . ?
C4 C3 H3 120.2 . . ?
C2 C3 H3 120.2 . . ?
C3 C4 C5 120.7(2) . . ?
C3 C4 H4 119.7 . . ?
C5 C4 H4 119.7 . . ?
C6 C5 C4 120.1(2) . . ?
C6 C5 H5 120.0 . . ?
C4 C5 H5 120.0 . . ?
C1 C6 C5 118.68(19) . . ?
C1 C6 C7 118.35(19) . . ?
C5 C6 C7 122.93(19) . . ?
O2 C7 C6 111.58(18) . . ?
O2 C7 C8 110.30(15) . . ?
C6 C7 C8 111.02(14) . . ?
O2 C7 H7 107.9 . . ?
C6 C7 H7 107.9 . . ?
C8 C7 H7 107.9 . . ?
O1 C8 C7 107.54(16) . . ?
O1 C8 C9 109.29(14) . . ?
C7 C8 C9 113.82(15) . . ?
O1 C8 H8 108.7 . . ?
C7 C8 H8 108.7 . . ?
C9 C8 H8 108.7 . . ?
O3 C9 C10 111.43(18) . . ?
O3 C9 C8 111.14(16) . . ?
C10 C9 C8 109.47(15) . . ?
O3 C9 H9 108.2 . . ?
C10 C9 H9 108.2 . . ?
C8 C9 H9 108.2 . . ?
O4 C10 C11 108.99(18) . . ?
O4 C10 C9 107.49(16) . . ?
C11 C10 C9 109.01(18) . . ?
O4 C10 H10 110.4 . . ?
C11 C10 H10 110.4 . . ?
C9 C10 H10 110.4 . . ?
C12 C11 C10 110.88(16) . . ?
C12 C11 H11A 109.5 . . ?
C10 C11 H11A 109.5 . . ?
C12 C11 H11B 109.5 . . ?
C10 C11 H11B 109.5 . . ?
H11A C11 H11B 108.1 . . ?
O5 C12 O1 106.64(16) . . ?
O5 C12 C11 109.30(15) . . ?
O1 C12 C11 110.23(16) . . ?
O5 C12 H12 110.2 . . ?
O1 C12 H12 110.2 . . ?
C11 C12 H12 110.2 . . ?
O5 C13 C14 108.54(16) . . ?
O5 C13 H13A 110.0 . . ?
C14 C13 H13A 110.0 . . ?
O5 C13 H13B 110.0 . . ?
C14 C13 H13B 110.0 . . ?
H13A C13 H13B 108.4 . . ?
C13 C14 H14A 109.5 . . ?
C13 C14 H14B 109.5 . . ?
H14A C14 H14B 109.5 . . ?
C13 C14 H14C 109.5 . . ?
H14A C14 H14C 109.5 . . ?
H14B C14 H14C 109.5 . . ?

loop_
_geom_bond_atom_site_label_1
_geom_bond_atom_site_label_2
_geom_bond_distance
_geom_bond_site_symmetry_2
_geom_bond_publ_flag
O1 C8 1.434(2) . ?
O1 C12 1.436(2) . ?
O2 C7 1.440(2) . ?
O2 H2A 0.81(3) . ?
O3 C9 1.428(3) . ?
O3 H3A 0.77(4) . ?
O4 C10 1.435(3) . ?
O4 H4A 0.70(4) . ?
O5 C12 1.394(2) . ?
O5 C13 1.438(2) . ?
C1 C2 1.389(3) . ?
C1 C6 1.390(3) . ?
C1 H1 0.9300 . ?
C2 C3 1.382(4) . ?
C2 H2 0.9300 . ?
C3 C4 1.378(4) . ?
C3 H3 0.9300 . ?
C4 C5 1.395(3) . ?
C4 H4 0.9300 . ?
C5 C6 1.392(3) . ?
C5 H5 0.9300 . ?
C6 C7 1.520(3) . ?
C7 C8 1.532(3) . ?
C7 H7 0.9800 . ?
C8 C9 1.537(2) . ?
C8 H8 0.9800 . ?
C9 C10 1.528(3) . ?
C9 H9 0.9800 . ?
C10 C11 1.524(3) . ?
C10 H10 0.9800 . ?
C11 C12 1.510(3) . ?
C11 H11A 0.9700 . ?
C11 H11B 0.9700 . ?
C12 H12 0.9800 . ?
C13 C14 1.499(3) . ?
C13 H13A 0.9700 . ?
C13 H13B 0.9700 . ?
C14 H14A 0.9600 . ?
C14 H14B 0.9600 . ?
C14 H14C 0.9600 . ?

loop_
_geom_torsion_atom_site_label_1
_geom_torsion_atom_site_label_2
_geom_torsion_atom_site_label_3
_geom_torsion_atom_site_label_4
_geom_torsion
_geom_torsion_site_symmetry_1
_geom_torsion_site_symmetry_2
_geom_torsion_site_symmetry_3
_geom_torsion_site_symmetry_4
_geom_torsion_publ_flag
C6 C1 C2 C3 0.3(3) . . . . ?
C1 C2 C3 C4 0.1(4) . . . . ?
C2 C3 C4 C5 -0.6(4) . . . . ?
C3 C4 C5 C6 0.8(4) . . . . ?
C2 C1 C6 C5 -0.1(3) . . . . ?
C2 C1 C6 C7 -177.85(19) . . . . ?
C4 C5 C6 C1 -0.4(3) . . . . ?
C4 C5 C6 C7 177.2(2) . . . . ?
C1 C6 C7 O2 -144.92(17) . . . . ?
C5 C6 C7 O2 37.4(2) . . . . ?
C1 C6 C7 C8 91.6(2) . . . . ?
C5 C6 C7 C8 -86.0(2) . . . . ?
C12 O1 C8 C7 -174.29(13) . . . . ?
C12 O1 C8 C9 61.71(18) . . . . ?
O2 C7 C8 O1 -53.19(18) . . . . ?
C6 C7 C8 O1 71.03(19) . . . . ?
O2 C7 C8 C9 68.0(2) . . . . ?
C6 C7 C8 C9 -167.76(16) . . . . ?
O1 C8 C9 O3 177.96(15) . . . . ?
C7 C8 C9 O3 57.7(2) . . . . ?
O1 C8 C9 C10 -58.5(2) . . . . ?
C7 C8 C9 C10 -178.75(17) . . . . ?
O3 C9 C10 O4 60.8(2) . . . . ?
C8 C9 C10 O4 -62.6(2) . . . . ?
O3 C9 C10 C11 178.78(16) . . . . ?
C8 C9 C10 C11 55.4(2) . . . . ?
O4 C10 C11 C12 62.3(2) . . . . ?
C9 C10 C11 C12 -54.7(2) . . . . ?
C13 O5 C12 O1 -73.0(2) . . . . ?
C13 O5 C12 C11 167.84(18) . . . . ?
C8 O1 C12 O5 -179.21(13) . . . . ?
C8 O1 C12 C11 -60.7(2) . . . . ?
C10 C11 C12 O5 173.25(17) . . . . ?
C10 C11 C12 O1 56.4(2) . . . . ?
C12 O5 C13 C14 173.44(18) . . . . ?

loop_
_cod_related_entry_id
_cod_related_entry_database
_cod_related_entry_code
1 ChemSpider 30653092
